data_4024653
loop_
_publ_author_name
'Yan Li'
'Brian O. Patrick'
'David Dolphin'

_publ_section_title
;
Near-Infrared Absorbing Azo Dyes: Synthesis and X-ray Crystallographic and
Spectral Characterization of Monoazopyrroles, Bisazopyrroles, and a
Boron-Azopyrrole Complex
;
_journal_name_full 'Journal of Organic Chemistry'
_journal_page_first 5237
_journal_page_last 5243
_journal_paper_doi 10.1021/jo9003019
_journal_volume 74
_journal_year 2009
_chemical_formula_sum 'C12 H14 N4'
_chemical_formula_weight 214.27
_chemical_name_systematic
;
 ?
;
_space_group_IT_number 2
_symmetry_cell_setting triclinic
_symmetry_space_group_name_Hall '-P 1'
_symmetry_space_group_name_H-M 'P -1'
_atom_sites_solution_hydrogens geom
_atom_sites_solution_primary direct
_atom_sites_solution_secondary difmap
_audit_creation_method SHELXL-97
_cell_angle_alpha 82.150(6)
_cell_angle_beta 79.402(6)
_cell_angle_gamma 80.603(6)
_cell_formula_units_Z 6
_cell_length_a 9.8729(15)
_cell_length_b 9.9187(14)
_cell_length_c 18.540(3)
_cell_measurement_reflns_used 5491
_cell_measurement_temperature 173(2)
_cell_measurement_theta_max 25.85
_cell_measurement_theta_min 2.25
_cell_volume 1750.0(5)
_computing_structure_refinement 'SHELXL-97 (Sheldrick, 1997)'
_diffrn_ambient_temperature 173(2)
_diffrn_measured_fraction_theta_full 0.984
_diffrn_measured_fraction_theta_max 0.984
_diffrn_measurement_device_type 'Bruker X8 APEX'
_diffrn_measurement_method 'area detector'
_diffrn_radiation_monochromator graphite
_diffrn_radiation_source 'fine-focus sealed tube'
_diffrn_radiation_type MoK\a
_diffrn_radiation_wavelength 0.71073
_diffrn_reflns_av_R_equivalents 0.0332
_diffrn_reflns_av_sigmaI/netI 0.0272
_diffrn_reflns_limit_h_max 12
_diffrn_reflns_limit_h_min -12
_diffrn_reflns_limit_k_max 12
_diffrn_reflns_limit_k_min -11
_diffrn_reflns_limit_l_max 23
_diffrn_reflns_limit_l_min -23
_diffrn_reflns_number 44972
_diffrn_reflns_theta_full 26.39
_diffrn_reflns_theta_max 26.39
_diffrn_reflns_theta_min 2.12
_exptl_absorpt_coefficient_mu 0.077
_exptl_absorpt_correction_T_max 0.992
_exptl_absorpt_correction_T_min 0.889
_exptl_absorpt_correction_type multi-scan
_exptl_crystal_colour red
_exptl_crystal_density_diffrn 1.220
_exptl_crystal_density_method 'not measured'
_exptl_crystal_description needle
_exptl_crystal_F_000 684
_exptl_crystal_size_max 0.50
_exptl_crystal_size_mid 0.15
_exptl_crystal_size_min 0.10
_refine_diff_density_max 0.617
_refine_diff_density_min -0.250
_refine_diff_density_rms 0.036
_refine_ls_extinction_method none
_refine_ls_goodness_of_fit_ref 1.019
_refine_ls_hydrogen_treatment mixed
_refine_ls_matrix_type full
_refine_ls_number_parameters 451
_refine_ls_number_reflns 7065
_refine_ls_number_restraints 0
_refine_ls_restrained_S_all 1.019
_refine_ls_R_factor_all 0.0671
_refine_ls_R_factor_gt 0.0427
_refine_ls_shift/su_max 0.006
_refine_ls_shift/su_mean 0.000
_refine_ls_structure_factor_coef Fsqd
_refine_ls_weighting_details 'calc w=1/[\s^2^(Fo^2^)+(0.0383P)^2^+0.7624P] where P=(Fo^2^+2Fc^2^)/3'
_refine_ls_weighting_scheme calc
_refine_ls_wR_factor_gt 0.0977
_refine_ls_wR_factor_ref 0.1093
_reflns_number_gt 5112
_reflns_number_total 7065
_reflns_threshold_expression >2sigma(I)
_cod_data_source_file jo9003019_si_002.cif
_cod_data_source_block 1a
_cod_database_code 4024653

loop_
_symmetry_equiv_pos_as_xyz
'x, y, z'
'-x, -y, -z'

loop_
_atom_site_label
_atom_site_type_symbol
_atom_site_fract_x
_atom_site_fract_y
_atom_site_fract_z
_atom_site_U_iso_or_equiv
_atom_site_adp_type
_atom_site_occupancy
_atom_site_symmetry_multiplicity
_atom_site_calc_flag
_atom_site_refinement_flags
_atom_site_disorder_assembly
_atom_site_disorder_group
C1 C 0.5735(2) 1.52624(18) 0.27017(10) 0.0454(4) Uani 1 1 d . . .
H1 H 0.6232 1.5717 0.2965 0.054 Uiso 1 1 calc R . .
C2 C 0.4504(2) 1.58070(18) 0.24557(10) 0.0470(5) Uani 1 1 d . . .
H2 H 0.4013 1.6704 0.2511 0.056 Uiso 1 1 calc R . .
C3 C 0.41057(18) 1.47937(18) 0.21077(9) 0.0413(4) Uani 1 1 d . . .
H3 H 0.3290 1.4874 0.1893 0.050 Uiso 1 1 calc R . .
C4 C 0.51291(16) 1.36537(16) 0.21369(8) 0.0315(4) Uani 1 1 d . . .
C5 C 0.63719(15) 1.03539(15) 0.15558(8) 0.0277(3) Uani 1 1 d . . .
C6 C 0.53406(16) 1.00176(17) 0.12018(8) 0.0323(4) Uani 1 1 d . . .
H6 H 0.4523 1.0657 0.1158 0.039 Uiso 1 1 calc R . .
C7 C 0.55047(16) 0.87726(17) 0.09188(9) 0.0333(4) Uani 1 1 d . . .
H7 H 0.4797 0.8568 0.0683 0.040 Uiso 1 1 calc R . .
C8 C 0.67144(15) 0.77906(16) 0.09732(8) 0.0299(3) Uani 1 1 d . . .
C9 C 0.77322(16) 0.81328(16) 0.13394(9) 0.0327(4) Uani 1 1 d . . .
H9 H 0.8546 0.7495 0.1392 0.039 Uiso 1 1 calc R . .
C10 C 0.75557(15) 0.93818(16) 0.16203(9) 0.0317(4) Uani 1 1 d . . .
H10 H 0.8254 0.9586 0.1863 0.038 Uiso 1 1 calc R . .
C11 C 0.58073(18) 0.61626(19) 0.03535(10) 0.0430(4) Uani 1 1 d . . .
H11A H 0.4959 0.6146 0.0723 0.064 Uiso 1 1 calc R . .
H11B H 0.6111 0.5247 0.0190 0.064 Uiso 1 1 calc R . .
H11C H 0.5617 0.6829 -0.0070 0.064 Uiso 1 1 calc R . .
C12 C 0.81005(19) 0.55263(18) 0.07970(10) 0.0442(4) Uani 1 1 d . . .
H12A H 0.8961 0.5902 0.0579 0.066 Uiso 1 1 calc R . .
H12B H 0.8057 0.4710 0.0563 0.066 Uiso 1 1 calc R . .
H12C H 0.8086 0.5273 0.1328 0.066 Uiso 1 1 calc R . .
C13 C 1.01568(17) 1.23105(18) 0.11168(9) 0.0387(4) Uani 1 1 d . . .
H13 H 0.9872 1.2337 0.0652 0.046 Uiso 1 1 calc R . .
C14 C 1.14828(17) 1.24131(18) 0.12250(10) 0.0410(4) Uani 1 1 d . . .
H14 H 1.2264 1.2535 0.0850 0.049 Uiso 1 1 calc R . .
C15 C 1.14639(17) 1.23033(18) 0.19938(9) 0.0391(4) Uani 1 1 d . . .
H15 H 1.2231 1.2326 0.2233 0.047 Uiso 1 1 calc R . .
C16 C 1.01082(15) 1.21552(16) 0.23369(9) 0.0301(3) Uani 1 1 d . . .
C17 C 0.77810(15) 1.18301(15) 0.40299(8) 0.0292(3) Uani 1 1 d . . .
C18 C 0.86131(16) 1.14271(16) 0.45845(9) 0.0314(3) Uani 1 1 d . . .
H18 H 0.9598 1.1332 0.4454 0.038 Uiso 1 1 calc R . .
C19 C 0.80199(16) 1.11681(16) 0.53161(9) 0.0334(4) Uani 1 1 d . . .
H19 H 0.8607 1.0890 0.5678 0.040 Uiso 1 1 calc R . .
C20 C 0.65501(16) 1.13086(16) 0.55405(9) 0.0331(4) Uani 1 1 d . . .
C21 C 0.57202(17) 1.17204(19) 0.49766(9) 0.0394(4) Uani 1 1 d . . .
H21 H 0.4735 1.1827 0.5103 0.047 Uiso 1 1 calc R . .
C22 C 0.63284(16) 1.19681(18) 0.42456(9) 0.0375(4) Uani 1 1 d . . .
H22 H 0.5749 1.2239 0.3880 0.045 Uiso 1 1 calc R . .
C23 C 0.6845(2) 1.0533(2) 0.68295(10) 0.0508(5) Uani 1 1 d . . .
H23A H 0.7421 0.9676 0.6691 0.076 Uiso 1 1 calc R . .
H23B H 0.6254 1.0353 0.7308 0.076 Uiso 1 1 calc R . .
H23C H 0.7447 1.1207 0.6864 0.076 Uiso 1 1 calc R . .
C24 C 0.44615(19) 1.1285(2) 0.65001(10) 0.0504(5) Uani 1 1 d . . .
H24A H 0.4076 1.2194 0.6286 0.076 Uiso 1 1 calc R . .
H24B H 0.4241 1.1229 0.7040 0.076 Uiso 1 1 calc R . .
H24C H 0.4056 1.0575 0.6327 0.076 Uiso 1 1 calc R . .
C25 C 1.20572(17) 0.90273(19) 0.03994(9) 0.0409(4) Uani 1 1 d . . .
H25 H 1.2251 0.9866 0.0114 0.049 Uiso 1 1 calc R . .
C26 C 1.22933(17) 0.77494(19) 0.01527(9) 0.0387(4) Uani 1 1 d . . .
H26 H 1.2683 0.7547 -0.0335 0.046 Uiso 1 1 calc R . .
C27 C 1.18551(17) 0.67926(19) 0.07523(9) 0.0400(4) Uani 1 1 d . . .
H27 H 1.1896 0.5832 0.0741 0.048 Uiso 1 1 calc R . .
C28 C 1.13600(16) 0.74999(18) 0.13539(9) 0.0371(4) Uani 1 1 d . . .
C29 C 0.96722(16) 0.72594(18) 0.32127(9) 0.0367(4) Uani 1 1 d . . .
C30 C 0.94223(18) 0.58927(19) 0.34197(10) 0.0434(4) Uani 1 1 d . . .
H30 H 0.9707 0.5239 0.3072 0.052 Uiso 1 1 calc R . .
C31 C 0.87624(18) 0.54874(18) 0.41278(10) 0.0412(4) Uani 1 1 d . . .
H31 H 0.8597 0.4561 0.4256 0.049 Uiso 1 1 calc R . .
C32 C 0.83313(16) 0.64374(17) 0.46631(9) 0.0326(4) Uani 1 1 d . . .
C33 C 0.85928(16) 0.78082(17) 0.44370(9) 0.0345(4) Uani 1 1 d . . .
H33 H 0.8324 0.8473 0.4779 0.041 Uiso 1 1 calc R . .
C34 C 0.92314(16) 0.81957(18) 0.37283(9) 0.0362(4) Uani 1 1 d . . .
H34 H 0.9372 0.9127 0.3591 0.043 Uiso 1 1 calc R . .
C35 C 0.7436(2) 0.4630(2) 0.55879(11) 0.0551(5) Uani 1 1 d . . .
H35A H 0.6927 0.4343 0.5242 0.083 Uiso 1 1 calc R . .
H35B H 0.6891 0.4552 0.6086 0.083 Uiso 1 1 calc R . .
H35C H 0.8334 0.4037 0.5585 0.083 Uiso 1 1 calc R . .
C36 C 0.75020(19) 0.69546(19) 0.59455(9) 0.0440(4) Uani 1 1 d . . .
H36A H 0.8419 0.7112 0.6019 0.066 Uiso 1 1 calc R . .
H36B H 0.7018 0.6519 0.6406 0.066 Uiso 1 1 calc R . .
H36C H 0.6956 0.7836 0.5802 0.066 Uiso 1 1 calc R . .
N1 N 0.61243(15) 1.39586(15) 0.25032(8) 0.0359(3) Uani 1 1 d . . .
N2 N 0.51752(13) 1.24401(13) 0.18346(7) 0.0325(3) Uani 1 1 d . . .
N3 N 0.63132(12) 1.16075(13) 0.18607(7) 0.0292(3) Uani 1 1 d . . .
N4 N 0.69043(14) 0.65607(14) 0.06795(8) 0.0382(3) Uani 1 1 d . . .
N5 N 0.93234(14) 1.21651(14) 0.17902(7) 0.0321(3) Uani 1 1 d . . .
N6 N 0.96295(13) 1.19926(14) 0.30929(7) 0.0330(3) Uani 1 1 d . . .
N7 N 0.82938(13) 1.20873(13) 0.32642(7) 0.0303(3) Uani 1 1 d . . .
N8 N 0.59717(15) 1.10728(17) 0.62717(8) 0.0455(4) Uani 1 1 d . . .
N9 N 1.14880(15) 0.88642(18) 0.11369(8) 0.0425(4) Uani 1 1 d . . .
N10 N 1.07565(14) 0.69152(15) 0.20624(8) 0.0411(4) Uani 1 1 d . . .
N11 N 1.03454(14) 0.78187(15) 0.24953(8) 0.0402(3) Uani 1 1 d . . .
N12 N 0.76701(15) 0.60596(15) 0.53652(8) 0.0409(3) Uani 1 1 d . . .
H1N H 0.682(2) 1.335(2) 0.2654(10) 0.048(5) Uiso 1 1 d . . .
H5N H 0.846(2) 1.2012(19) 0.1876(10) 0.052(6) Uiso 1 1 d . . .
H9N H 1.128(2) 0.952(2) 0.1398(11) 0.050(6) Uiso 1 1 d . . .

loop_
_atom_site_aniso_label
_atom_site_aniso_U_11
_atom_site_aniso_U_22
_atom_site_aniso_U_33
_atom_site_aniso_U_23
_atom_site_aniso_U_13
_atom_site_aniso_U_12
C1 0.0511(11) 0.0394(10) 0.0445(10) -0.0127(8) -0.0009(9) -0.0044(8)
C2 0.0537(11) 0.0315(10) 0.0464(11) -0.0034(8) 0.0025(9) 0.0082(8)
C3 0.0385(10) 0.0397(10) 0.0395(10) 0.0012(8) -0.0049(8) 0.0059(8)
C4 0.0303(8) 0.0329(9) 0.0279(8) 0.0001(6) -0.0013(6) -0.0014(7)
C5 0.0234(7) 0.0318(8) 0.0267(8) -0.0013(6) -0.0023(6) -0.0046(6)
C6 0.0234(8) 0.0373(9) 0.0344(9) -0.0007(7) -0.0069(6) 0.0006(6)
C7 0.0247(8) 0.0417(10) 0.0354(9) -0.0043(7) -0.0087(7) -0.0062(7)
C8 0.0252(8) 0.0352(9) 0.0295(8) -0.0037(6) -0.0020(6) -0.0069(6)
C9 0.0248(8) 0.0334(9) 0.0404(9) -0.0061(7) -0.0088(7) 0.0002(6)
C10 0.0235(8) 0.0379(9) 0.0355(9) -0.0047(7) -0.0089(6) -0.0048(6)
C11 0.0345(9) 0.0500(11) 0.0497(11) -0.0171(8) -0.0050(8) -0.0140(8)
C12 0.0443(10) 0.0379(10) 0.0520(11) -0.0131(8) -0.0122(9) 0.0010(8)
C13 0.0336(9) 0.0456(10) 0.0337(9) -0.0025(7) -0.0049(7) 0.0011(7)
C14 0.0287(9) 0.0476(11) 0.0409(10) 0.0036(8) 0.0011(7) -0.0033(7)
C15 0.0258(8) 0.0471(10) 0.0437(10) 0.0029(8) -0.0079(7) -0.0072(7)
C16 0.0254(8) 0.0306(8) 0.0346(9) -0.0005(6) -0.0075(6) -0.0045(6)
C17 0.0275(8) 0.0284(8) 0.0330(8) -0.0039(6) -0.0068(6) -0.0057(6)
C18 0.0245(8) 0.0319(9) 0.0385(9) -0.0061(7) -0.0072(7) -0.0021(6)
C19 0.0312(8) 0.0346(9) 0.0351(9) -0.0028(7) -0.0111(7) -0.0012(7)
C20 0.0332(9) 0.0327(9) 0.0336(9) -0.0017(7) -0.0062(7) -0.0060(7)
C21 0.0246(8) 0.0549(11) 0.0385(10) -0.0006(8) -0.0056(7) -0.0086(7)
C22 0.0285(8) 0.0496(10) 0.0362(9) -0.0006(8) -0.0110(7) -0.0078(7)
C23 0.0524(12) 0.0626(13) 0.0333(10) -0.0018(9) -0.0085(8) 0.0027(9)
C24 0.0407(10) 0.0670(13) 0.0400(10) -0.0022(9) 0.0019(8) -0.0103(9)
C25 0.0346(9) 0.0480(11) 0.0377(10) 0.0031(8) -0.0054(7) -0.0056(8)
C26 0.0314(9) 0.0520(11) 0.0319(9) -0.0030(8) -0.0055(7) -0.0042(8)
C27 0.0331(9) 0.0469(11) 0.0389(10) -0.0005(8) -0.0089(7) -0.0030(8)
C28 0.0239(8) 0.0489(11) 0.0356(9) 0.0055(8) -0.0080(7) -0.0019(7)
C29 0.0280(8) 0.0489(11) 0.0321(9) 0.0047(7) -0.0082(7) -0.0067(7)
C30 0.0415(10) 0.0528(12) 0.0371(10) -0.0160(8) -0.0054(8) -0.0020(8)
C31 0.0479(11) 0.0354(10) 0.0412(10) -0.0072(8) -0.0053(8) -0.0087(8)
C32 0.0288(8) 0.0366(9) 0.0330(9) -0.0036(7) -0.0058(7) -0.0063(7)
C33 0.0324(9) 0.0355(9) 0.0369(9) -0.0049(7) -0.0074(7) -0.0057(7)
C34 0.0326(9) 0.0379(9) 0.0393(9) 0.0016(7) -0.0105(7) -0.0078(7)
C35 0.0701(14) 0.0481(12) 0.0463(11) 0.0015(9) 0.0014(10) -0.0244(10)
C36 0.0441(10) 0.0530(11) 0.0350(9) -0.0087(8) -0.0005(8) -0.0110(8)
N1 0.0340(8) 0.0346(8) 0.0369(8) -0.0060(6) -0.0053(6) 0.0022(6)
N2 0.0252(7) 0.0356(8) 0.0339(7) -0.0010(6) -0.0036(6) 0.0002(6)
N3 0.0243(7) 0.0329(7) 0.0285(7) -0.0007(5) -0.0038(5) -0.0014(5)
N4 0.0310(7) 0.0390(8) 0.0485(9) -0.0151(7) -0.0106(6) -0.0036(6)
N5 0.0237(7) 0.0373(8) 0.0353(7) -0.0052(6) -0.0054(6) -0.0032(6)
N6 0.0259(7) 0.0371(8) 0.0365(8) -0.0011(6) -0.0060(6) -0.0074(6)
N7 0.0257(7) 0.0311(7) 0.0349(7) -0.0037(6) -0.0060(5) -0.0054(5)
N8 0.0358(8) 0.0639(10) 0.0332(8) 0.0042(7) -0.0044(6) -0.0067(7)
N9 0.0327(8) 0.0538(10) 0.0400(9) -0.0130(8) -0.0052(6) 0.0022(7)
N10 0.0342(8) 0.0407(9) 0.0507(9) -0.0097(7) -0.0162(7) 0.0019(6)
N11 0.0343(8) 0.0407(8) 0.0491(9) -0.0099(7) -0.0186(7) 0.0016(6)
N12 0.0490(9) 0.0391(8) 0.0344(8) -0.0046(6) 0.0016(7) -0.0147(7)

loop_
_atom_type_symbol
_atom_type_description
_atom_type_scat_dispersion_real
_atom_type_scat_dispersion_imag
_atom_type_scat_source
C C 0.0033 0.0016 'International Tables Vol C Tables 4.2.6.8 and 6.1.1.4'
H H 0.0000 0.0000 'International Tables Vol C Tables 4.2.6.8 and 6.1.1.4'
N N 0.0061 0.0033 'International Tables Vol C Tables 4.2.6.8 and 6.1.1.4'

loop_
_geom_angle_atom_site_label_1
_geom_angle_atom_site_label_2
_geom_angle_atom_site_label_3
_geom_angle
_geom_angle_site_symmetry_1
_geom_angle_site_symmetry_3
_geom_angle_publ_flag
N1 C1 C2 108.66(17) . . ?
N1 C1 H1 125.7 . . ?
C2 C1 H1 125.7 . . ?
C1 C2 C3 107.59(15) . . ?
C1 C2 H2 126.2 . . ?
C3 C2 H2 126.2 . . ?
C4 C3 C2 107.24(16) . . ?
C4 C3 H3 126.4 . . ?
C2 C3 H3 126.4 . . ?
N1 C4 N2 125.75(14) . . ?
N1 C4 C3 107.83(15) . . ?
N2 C4 C3 126.40(15) . . ?
C10 C5 C6 118.13(14) . . ?
C10 C5 N3 116.41(13) . . ?
C6 C5 N3 125.46(13) . . ?
C7 C6 C5 120.88(14) . . ?
C7 C6 H6 119.6 . . ?
C5 C6 H6 119.6 . . ?
C6 C7 C8 121.19(14) . . ?
C6 C7 H7 119.4 . . ?
C8 C7 H7 119.4 . . ?
N4 C8 C9 120.89(14) . . ?
N4 C8 C7 121.75(14) . . ?
C9 C8 C7 117.35(14) . . ?
C10 C9 C8 120.90(14) . . ?
C10 C9 H9 119.6 . . ?
C8 C9 H9 119.6 . . ?
C9 C10 C5 121.54(14) . . ?
C9 C10 H10 119.2 . . ?
C5 C10 H10 119.2 . . ?
N4 C11 H11A 109.5 . . ?
N4 C11 H11B 109.5 . . ?
H11A C11 H11B 109.5 . . ?
N4 C11 H11C 109.5 . . ?
H11A C11 H11C 109.5 . . ?
H11B C11 H11C 109.5 . . ?
N4 C12 H12A 109.5 . . ?
N4 C12 H12B 109.5 . . ?
H12A C12 H12B 109.5 . . ?
N4 C12 H12C 109.5 . . ?
H12A C12 H12C 109.5 . . ?
H12B C12 H12C 109.5 . . ?
N5 C13 C14 108.59(15) . . ?
N5 C13 H13 125.7 . . ?
C14 C13 H13 125.7 . . ?
C13 C14 C15 107.48(15) . . ?
C13 C14 H14 126.3 . . ?
C15 C14 H14 126.3 . . ?
C16 C15 C14 107.16(15) . . ?
C16 C15 H15 126.4 . . ?
C14 C15 H15 126.4 . . ?
N5 C16 N6 125.77(13) . . ?
N5 C16 C15 107.75(14) . . ?
N6 C16 C15 126.46(14) . . ?
C22 C17 C18 117.79(14) . . ?
C22 C17 N7 117.08(13) . . ?
C18 C17 N7 125.12(13) . . ?
C19 C18 C17 121.06(14) . . ?
C19 C18 H18 119.5 . . ?
C17 C18 H18 119.5 . . ?
C18 C19 C20 121.58(14) . . ?
C18 C19 H19 119.2 . . ?
C20 C19 H19 119.2 . . ?
N8 C20 C21 122.05(15) . . ?
N8 C20 C19 121.05(14) . . ?
C21 C20 C19 116.89(14) . . ?
C22 C21 C20 120.91(15) . . ?
C22 C21 H21 119.5 . . ?
C20 C21 H21 119.5 . . ?
C21 C22 C17 121.77(15) . . ?
C21 C22 H22 119.1 . . ?
C17 C22 H22 119.1 . . ?
N8 C23 H23A 109.5 . . ?
N8 C23 H23B 109.5 . . ?
H23A C23 H23B 109.5 . . ?
N8 C23 H23C 109.5 . . ?
H23A C23 H23C 109.5 . . ?
H23B C23 H23C 109.5 . . ?
N8 C24 H24A 109.5 . . ?
N8 C24 H24B 109.5 . . ?
H24A C24 H24B 109.5 . . ?
N8 C24 H24C 109.5 . . ?
H24A C24 H24C 109.5 . . ?
H24B C24 H24C 109.5 . . ?
C26 C25 N9 107.24(16) . . ?
C26 C25 H25 126.4 . . ?
N9 C25 H25 126.4 . . ?
C25 C26 C27 107.93(16) . . ?
C25 C26 H26 126.0 . . ?
C27 C26 H26 126.0 . . ?
C28 C27 C26 107.61(17) . . ?
C28 C27 H27 126.2 . . ?
C26 C27 H27 126.2 . . ?
C27 C28 N9 107.74(15) . . ?
C27 C28 N10 125.15(17) . . ?
N9 C28 N10 127.04(16) . . ?
C34 C29 C30 118.42(15) . . ?
C34 C29 N11 115.17(15) . . ?
C30 C29 N11 126.41(16) . . ?
C31 C30 C29 120.74(16) . . ?
C31 C30 H30 119.6 . . ?
C29 C30 H30 119.6 . . ?
C30 C31 C32 121.08(16) . . ?
C30 C31 H31 119.5 . . ?
C32 C31 H31 119.5 . . ?
N12 C32 C33 121.14(15) . . ?
N12 C32 C31 122.01(15) . . ?
C33 C32 C31 116.85(15) . . ?
C34 C33 C32 121.23(16) . . ?
C34 C33 H33 119.4 . . ?
C32 C33 H33 119.4 . . ?
C33 C34 C29 121.67(16) . . ?
C33 C34 H34 119.2 . . ?
C29 C34 H34 119.2 . . ?
N12 C35 H35A 109.5 . . ?
N12 C35 H35B 109.5 . . ?
H35A C35 H35B 109.5 . . ?
N12 C35 H35C 109.5 . . ?
H35A C35 H35C 109.5 . . ?
H35B C35 H35C 109.5 . . ?
N12 C36 H36A 109.5 . . ?
N12 C36 H36B 109.5 . . ?
H36A C36 H36B 109.5 . . ?
N12 C36 H36C 109.5 . . ?
H36A C36 H36C 109.5 . . ?
H36B C36 H36C 109.5 . . ?
C1 N1 C4 108.66(14) . . ?
C1 N1 H1N 125.5(12) . . ?
C4 N1 H1N 125.0(12) . . ?
N3 N2 C4 114.21(13) . . ?
N2 N3 C5 114.82(12) . . ?
C8 N4 C12 120.44(13) . . ?
C8 N4 C11 120.79(13) . . ?
C12 N4 C11 117.98(14) . . ?
C13 N5 C16 109.01(13) . . ?
C13 N5 H5N 126.7(13) . . ?
C16 N5 H5N 124.0(13) . . ?
N7 N6 C16 113.82(12) . . ?
N6 N7 C17 115.05(12) . . ?
C20 N8 C23 120.79(14) . . ?
C20 N8 C24 120.59(14) . . ?
C23 N8 C24 118.54(14) . . ?
C28 N9 C25 109.48(15) . . ?
C28 N9 H9N 127.7(14) . . ?
C25 N9 H9N 122.8(14) . . ?
N11 N10 C28 110.94(15) . . ?
N10 N11 C29 112.07(15) . . ?
C32 N12 C36 120.77(14) . . ?
C32 N12 C35 119.95(14) . . ?
C36 N12 C35 117.59(14) . . ?

loop_
_geom_bond_atom_site_label_1
_geom_bond_atom_site_label_2
_geom_bond_distance
_geom_bond_site_symmetry_2
_geom_bond_publ_flag
C1 N1 1.368(2) . ?
C1 C2 1.379(3) . ?
C1 H1 0.9500 . ?
C2 C3 1.407(3) . ?
C2 H2 0.9500 . ?
C3 C4 1.390(2) . ?
C3 H3 0.9500 . ?
C4 N1 1.384(2) . ?
C4 N2 1.386(2) . ?
C5 C10 1.401(2) . ?
C5 C6 1.413(2) . ?
C5 N3 1.423(2) . ?
C6 C7 1.381(2) . ?
C6 H6 0.9500 . ?
C7 C8 1.422(2) . ?
C7 H7 0.9500 . ?
C8 N4 1.375(2) . ?
C8 C9 1.418(2) . ?
C9 C10 1.382(2) . ?
C9 H9 0.9500 . ?
C10 H10 0.9500 . ?
C11 N4 1.463(2) . ?
C11 H11A 0.9800 . ?
C11 H11B 0.9800 . ?
C11 H11C 0.9800 . ?
C12 N4 1.460(2) . ?
C12 H12A 0.9800 . ?
C12 H12B 0.9800 . ?
C12 H12C 0.9800 . ?
C13 N5 1.367(2) . ?
C13 C14 1.382(2) . ?
C13 H13 0.9500 . ?
C14 C15 1.412(2) . ?
C14 H14 0.9500 . ?
C15 C16 1.394(2) . ?
C15 H15 0.9500 . ?
C16 N5 1.382(2) . ?
C16 N6 1.390(2) . ?
C17 C22 1.405(2) . ?
C17 C18 1.408(2) . ?
C17 N7 1.420(2) . ?
C18 C19 1.382(2) . ?
C18 H18 0.9500 . ?
C19 C20 1.423(2) . ?
C19 H19 0.9500 . ?
C20 N8 1.375(2) . ?
C20 C21 1.421(2) . ?
C21 C22 1.384(2) . ?
C21 H21 0.9500 . ?
C22 H22 0.9500 . ?
C23 N8 1.458(2) . ?
C23 H23A 0.9800 . ?
C23 H23B 0.9800 . ?
C23 H23C 0.9800 . ?
C24 N8 1.462(2) . ?
C24 H24A 0.9800 . ?
C24 H24B 0.9800 . ?
C24 H24C 0.9800 . ?
C25 C26 1.376(3) . ?
C25 N9 1.378(2) . ?
C25 H25 0.9500 . ?
C26 C27 1.412(2) . ?
C26 H26 0.9500 . ?
C27 C28 1.370(2) . ?
C27 H27 0.9500 . ?
C28 N9 1.377(2) . ?
C28 N10 1.426(2) . ?
C29 C34 1.387(2) . ?
C29 C30 1.407(2) . ?
C29 N11 1.453(2) . ?
C30 C31 1.391(2) . ?
C30 H30 0.9500 . ?
C31 C32 1.422(2) . ?
C31 H31 0.9500 . ?
C32 N12 1.377(2) . ?
C32 C33 1.418(2) . ?
C33 C34 1.381(2) . ?
C33 H33 0.9500 . ?
C34 H34 0.9500 . ?
C35 N12 1.465(2) . ?
C35 H35A 0.9800 . ?
C35 H35B 0.9800 . ?
C35 H35C 0.9800 . ?
C36 N12 1.456(2) . ?
C36 H36A 0.9800 . ?
C36 H36B 0.9800 . ?
C36 H36C 0.9800 . ?
N1 H1N 0.90(2) . ?
N2 N3 1.2856(17) . ?
N5 H5N 0.88(2) . ?
N6 N7 1.2894(17) . ?
N9 H9N 0.84(2) . ?
N10 N11 1.2529(19) . ?

loop_
_geom_torsion_atom_site_label_1
_geom_torsion_atom_site_label_2
_geom_torsion_atom_site_label_3
_geom_torsion_atom_site_label_4
_geom_torsion
_geom_torsion_site_symmetry_1
_geom_torsion_site_symmetry_2
_geom_torsion_site_symmetry_3
_geom_torsion_site_symmetry_4
_geom_torsion_publ_flag
N1 C1 C2 C3 1.3(2) . . . . ?
C1 C2 C3 C4 -1.2(2) . . . . ?
C2 C3 C4 N1 0.68(19) . . . . ?
C2 C3 C4 N2 -177.49(15) . . . . ?
C10 C5 C6 C7 -0.8(2) . . . . ?
N3 C5 C6 C7 179.48(14) . . . . ?
C5 C6 C7 C8 -0.1(2) . . . . ?
C6 C7 C8 N4 -178.54(15) . . . . ?
C6 C7 C8 C9 1.0(2) . . . . ?
N4 C8 C9 C10 178.56(15) . . . . ?
C7 C8 C9 C10 -0.9(2) . . . . ?
C8 C9 C10 C5 0.0(2) . . . . ?
C6 C5 C10 C9 0.9(2) . . . . ?
N3 C5 C10 C9 -179.43(14) . . . . ?
N5 C13 C14 C15 1.0(2) . . . . ?
C13 C14 C15 C16 -0.9(2) . . . . ?
C14 C15 C16 N5 0.39(19) . . . . ?
C14 C15 C16 N6 178.98(15) . . . . ?
C22 C17 C18 C19 0.4(2) . . . . ?
N7 C17 C18 C19 -178.48(14) . . . . ?
C17 C18 C19 C20 -0.6(2) . . . . ?
C18 C19 C20 N8 -178.78(16) . . . . ?
C18 C19 C20 C21 0.3(2) . . . . ?
N8 C20 C21 C22 179.17(17) . . . . ?
C19 C20 C21 C22 0.1(3) . . . . ?
C20 C21 C22 C17 -0.2(3) . . . . ?
C18 C17 C22 C21 0.0(2) . . . . ?
N7 C17 C22 C21 178.98(16) . . . . ?
N9 C25 C26 C27 0.15(19) . . . . ?
C25 C26 C27 C28 -0.02(19) . . . . ?
C26 C27 C28 N9 -0.13(18) . . . . ?
C26 C27 C28 N10 176.84(14) . . . . ?
C34 C29 C30 C31 -0.7(2) . . . . ?
N11 C29 C30 C31 -179.90(15) . . . . ?
C29 C30 C31 C32 -0.5(3) . . . . ?
C30 C31 C32 N12 179.63(16) . . . . ?
C30 C31 C32 C33 0.7(2) . . . . ?
N12 C32 C33 C34 -178.70(15) . . . . ?
C31 C32 C33 C34 0.3(2) . . . . ?
C32 C33 C34 C29 -1.5(2) . . . . ?
C30 C29 C34 C33 1.7(2) . . . . ?
N11 C29 C34 C33 -179.05(14) . . . . ?
C2 C1 N1 C4 -0.8(2) . . . . ?
N2 C4 N1 C1 178.27(15) . . . . ?
C3 C4 N1 C1 0.09(18) . . . . ?
N1 C4 N2 N3 -5.7(2) . . . . ?
C3 C4 N2 N3 172.11(15) . . . . ?
C4 N2 N3 C5 179.68(12) . . . . ?
C10 C5 N3 N2 -175.74(13) . . . . ?
C6 C5 N3 N2 3.9(2) . . . . ?
C9 C8 N4 C12 5.6(2) . . . . ?
C7 C8 N4 C12 -174.92(15) . . . . ?
C9 C8 N4 C11 175.17(15) . . . . ?
C7 C8 N4 C11 -5.3(2) . . . . ?
C14 C13 N5 C16 -0.76(19) . . . . ?
N6 C16 N5 C13 -178.37(15) . . . . ?
C15 C16 N5 C13 0.22(18) . . . . ?
N5 C16 N6 N7 -11.7(2) . . . . ?
C15 C16 N6 N7 170.01(15) . . . . ?
C16 N6 N7 C17 175.78(13) . . . . ?
C22 C17 N7 N6 177.86(14) . . . . ?
C18 C17 N7 N6 -3.3(2) . . . . ?
C21 C20 N8 C23 174.44(17) . . . . ?
C19 C20 N8 C23 -6.5(3) . . . . ?
C21 C20 N8 C24 -2.1(3) . . . . ?
C19 C20 N8 C24 176.98(16) . . . . ?
C27 C28 N9 C25 0.23(18) . . . . ?
N10 C28 N9 C25 -176.67(15) . . . . ?
C26 C25 N9 C28 -0.23(18) . . . . ?
C27 C28 N10 N11 -177.23(15) . . . . ?
N9 C28 N10 N11 -0.8(2) . . . . ?
C28 N10 N11 C29 177.57(12) . . . . ?
C34 C29 N11 N10 177.97(14) . . . . ?
C30 C29 N11 N10 -2.8(2) . . . . ?
C33 C32 N12 C36 -14.1(2) . . . . ?
C31 C32 N12 C36 167.00(16) . . . . ?
C33 C32 N12 C35 -178.89(16) . . . . ?
C31 C32 N12 C35 2.2(2) . . . . ?
